data_7251419
loop_
_publ_author_name
'Peloquin, Andrew J.'
'Pelendage, Lahiruni'
'Alapati, Srikar'
'Hanks, Timothy'
'McMillen, Colin'
'Pennington, William'

_publ_section_title
;
 When Halogen Bonding Isn't Enough: Solvation Behavior in Cocrystals of
 Benzyltrimethylammonium Halides and 1,4-Diiodotetrafluorobenzene
;
_journal_name_full CrystEngComm
_journal_paper_doi 10.1039/D5CE00832H
_journal_year 2025
_chemical_formula_moiety '2(C6 F4 I2), 2(Cl), 2(C10 H16 N), C2 H3 N'
_chemical_formula_sum 'C34 H35 Cl2 F8 I4 N3'
_chemical_formula_weight 1216.187
_space_group_crystal_system monoclinic
_space_group_IT_number 15
_space_group_name_Hall '-C 2yc'
_space_group_name_H-M_alt 'C 1 2/c 1'
_symmetry_Int_Tables_number 15
_audit_creation_date 2024-03-09
_audit_creation_method
;
Olex2 1.5
(compiled 2024.02.16 svn.r378c4104 for OlexSys, GUI svn.r6928)
;
_audit_update_record
;
2025-07-29 deposited with the CCDC.	2025-11-24 downloaded from the CCDC.
;
_cell_angle_alpha 90
_cell_angle_beta 118.023(3)
_cell_angle_gamma 90
_cell_formula_units_Z 4
_cell_length_a 25.683(2)
_cell_length_b 7.3274(5)
_cell_length_c 24.0892(19)
_cell_measurement_reflns_used 9658
_cell_measurement_temperature 99.99
_cell_measurement_theta_max 30.54
_cell_measurement_theta_min 2.92
_cell_volume 4001.8(5)
_computing_cell_refinement 'SAINT V8.38A (Bruker AXS Inc., 2017)'
_computing_data_collection 'APEX3 v2017.3-0 (Bruker AXS Inc., 2017)'
_computing_data_reduction 'SAINT V8.38A (Bruker AXS Inc., 2017)'
_computing_molecular_graphics 'Olex2 1.5 (Dolomanov et al., 2009)'
_computing_publication_material 'Olex2 1.5 (Dolomanov et al., 2009)'
_computing_structure_refinement 'SHELXL 2018/3 (Sheldrick, 2015<i>b</i>)'
_computing_structure_solution 'SHELXT 2018/2 (Sheldrick, 2015<i>a</i>)'
_diffrn_ambient_temperature 99.99
_diffrn_measured_fraction_theta_full 0.9947
_diffrn_measured_fraction_theta_max 0.9919
_diffrn_measurement_device_type 'Bruker D8 Venture Photon 2'
_diffrn_measurement_method '\f and \w scans'
_diffrn_radiation_type MoK\a
_diffrn_radiation_wavelength 0.71073
_diffrn_reflns_av_R_equivalents 0.0458
_diffrn_reflns_av_unetI/netI 0.0297
_diffrn_reflns_Laue_measured_fraction_full 0.9947
_diffrn_reflns_Laue_measured_fraction_max 0.9919
_diffrn_reflns_limit_h_max 36
_diffrn_reflns_limit_h_min -36
_diffrn_reflns_limit_k_max 10
_diffrn_reflns_limit_k_min -10
_diffrn_reflns_limit_l_max 34
_diffrn_reflns_limit_l_min -34
_diffrn_reflns_number 38801
_diffrn_reflns_point_group_measured_fraction_full 0.9947
_diffrn_reflns_point_group_measured_fraction_max 0.9919
_diffrn_reflns_theta_full 25.2417
_diffrn_reflns_theta_max 30.57
_diffrn_reflns_theta_min 2.92
_diffrn_source 'Incoatec I\mS'
_diffrn_source_current 1.0
_diffrn_source_power 0.05
_diffrn_source_voltage 50.0
_diffrn_standards_number 0
_exptl_absorpt_coefficient_mu 3.314
_exptl_absorpt_correction_T_max 0.7461
_exptl_absorpt_correction_T_min 0.6100
_exptl_absorpt_correction_type multi-scan
_exptl_absorpt_process_details 'SADABS v2016/2 (Bruker AXS Inc., 2017)'
_exptl_crystal_colour colourless
_exptl_crystal_colour_primary colourless
_exptl_crystal_density_diffrn 2.019
_exptl_crystal_density_meas ?
_exptl_crystal_density_method 'not measured'
_exptl_crystal_description block
_exptl_crystal_F_000 2308.237
_exptl_crystal_size_max 0.481
_exptl_crystal_size_mid 0.376
_exptl_crystal_size_min 0.331
_exptl_transmission_factor_max 'not measured'
_exptl_transmission_factor_min 'not measured'
_refine_diff_density_max 1.3337
_refine_diff_density_min -1.0132
_refine_diff_density_rms 0.2179
_refine_ls_d_res_high 0.6988
_refine_ls_d_res_low 6.9723
_refine_ls_goodness_of_fit_ref 1.0654
_refine_ls_hydrogen_treatment mixed
_refine_ls_matrix_type full
_refine_ls_number_constraints 29
_refine_ls_number_parameters 250
_refine_ls_number_reflns 6097
_refine_ls_number_restraints 38
_refine_ls_restrained_S_all 1.0620
_refine_ls_R_factor_all 0.0367
_refine_ls_R_factor_gt 0.0305
_refine_ls_shift/su_max 0.0009
_refine_ls_shift/su_mean 0.0003
_refine_ls_structure_factor_coef Fsqd
_refine_ls_weighting_details 'w=1/[\s^2^(Fo^2^)+(0.0000P)^2^+49.4797P] where P=(Fo^2^+2Fc^2^)/3'
_refine_ls_weighting_scheme calc
_refine_ls_wR_factor_gt 0.0662
_refine_ls_wR_factor_ref 0.0701
_reflns_Friedel_coverage 0.0
_reflns_limit_h_max 32
_reflns_limit_h_min -36
_reflns_limit_k_max 10
_reflns_limit_k_min 0
_reflns_limit_l_max 34
_reflns_limit_l_min 0
_reflns_number_gt 5492
_reflns_number_total 6097
_reflns_threshold_expression I>=2u(I)
_cod_data_source_file d5ce00832h2.cif
_cod_data_source_block 2(NMe3BzCl)_2(pF4DIB)_MeCN
_cod_depositor_comments
;
The following automatic conversions were performed:

data item '_exptl_crystal_density_meas' value 'not measured' was
changed to '?' -- the value is perceived as not measured.

Automatic conversion script
Id: cif_fix_values 8170 2020-07-09 18:12:32Z antanas 
;
_cod_original_cell_volume 4001.9(5)
_cod_database_code 7251419
_olex2_refinement_description
;
1. Restrained distances
 N3-C17
 1.14 with sigma of 0.02
 C18-N3
 2.593 with sigma of 0.02
 C17-N3
 1.137 with sigma of 0.01
 C17-C18
 1.456 with sigma of 0.01
 N3-C18
 2.59 with sigma of 0.04
2. Uiso/Uaniso restraints and constraints
N3 \\sim C17 \\sim C18: within 2A with sigma of 0.05 and sigma for terminal
atoms of 0.01 within 2A
Uanis(C17) \\sim Ueq, Uanis(C18) \\sim Ueq, Uanis(N3) \\sim Ueq: with sigma of
0.1 and sigma for terminal atoms of 0.2
3. Rigid body (RIGU) restrains
 N3, C17, C18
 with sigma for 1-2 distances of 0.004 and sigma for 1-3 distances of 0.004
4. Others
 Fixed Sof: N3(0.5) C17(0.5) C18(0.5) H18a(0.5) H18b(0.5) H18c(0.5)
5.a Secondary CH2 refined with riding coordinates:
 C4(H4a,H4b)
5.b Aromatic/amide H refined with riding coordinates:
 C6(H6), C7(H7), C8(H8), C9(H9), C10(H10)
5.c Idealised Me refined as rotating group:
 C1(H1a,H1b,H1c), C2(H2a,H2b,H2c), C3(H3a,H3b,H3c), C18(H18a,H18b,H18c)
;
_olex2_submission_special_instructions 'No special instructions were received'

loop_
_space_group_symop_id
_space_group_symop_operation_xyz
1 x,y,z
2 -x,y,-z+1/2
3 -x,-y,-z
4 x,-y,z-1/2
5 x+1/2,y+1/2,z
6 -x+1/2,y+1/2,-z+1/2
7 -x+1/2,-y+1/2,-z
8 x+1/2,-y+1/2,z-1/2

loop_
_atom_site_label
_atom_site_type_symbol
_atom_site_fract_x
_atom_site_fract_y
_atom_site_fract_z
_atom_site_U_iso_or_equiv
_atom_site_adp_type
_atom_site_occupancy
_atom_site_site_symmetry_order
_atom_site_refinement_flags_posn
_atom_site_refinement_flags_adp
_atom_site_refinement_flags_occupancy
_atom_site_disorder_group
I1 I 0.506404(10) 0.68332(3) 0.368258(10) 0.01483(5) Uani 1.000000 1 . . . .
F3 F 0.40188(9) 0.5035(3) 0.38653(10) 0.0230(4) Uani 1.000000 1 . . . .
F4 F 0.60459(9) 0.6299(3) 0.51417(10) 0.0201(4) Uani 1.000000 1 . . . .
C14 C 0.45121(15) 0.5036(4) 0.44252(15) 0.0158(6) Uani 1.000000 1 . . . .
C15 C 0.50333(15) 0.5707(4) 0.44698(15) 0.0145(6) Uani 1.000000 1 . . . .
C16 C 0.55253(15) 0.5650(4) 0.50609(16) 0.0153(6) Uani 1.000000 1 . . . .
I2 I 0.635281(10) 1.13630(3) 0.509338(10) 0.01706(6) Uani 1.000000 1 . . . .
F1 F 0.50198(9) 1.1566(3) 0.39877(9) 0.0183(4) Uani 1.000000 1 . . . .
F2 F 0.60063(9) 0.9516(3) 0.61002(9) 0.0205(4) Uani 1.000000 1 . . . .
C11 C 0.50191(15) 1.0790(4) 0.44949(15) 0.0144(6) Uani 1.000000 1 . . . .
C12 C 0.55469(14) 1.0576(4) 0.50440(15) 0.0142(6) Uani 1.000000 1 . . . .
C13 C 0.55113(15) 0.9771(4) 0.55492(15) 0.0144(6) Uani 1.000000 1 . . . .
Cl1 Cl 0.5 0.87101(19) 0.25 0.0228(2) Uani 1.000000 2 S T P .
Cl2 Cl 0.75 1.25 0.5 0.0218(2) Uani 1.000000 2 S T P .
N1 N 0.13470(14) 0.7616(4) 0.31245(14) 0.0208(6) Uani 1.000000 1 . . . .
C1 C 0.10139(18) 0.7637(6) 0.24184(17) 0.0283(8) Uani 1.000000 1 . . . .
H1a H 0.0651(7) 0.692(4) 0.22757(18) 0.0425(13) Uiso 1.000000 1 GR . . .
H1b H 0.0914(13) 0.8898(7) 0.22707(18) 0.0425(13) Uiso 1.000000 1 GR . . .
H1c H 0.1259(6) 0.710(4) 0.22482(17) 0.0425(13) Uiso 1.000000 1 GR . . .
C2 C 0.0973(2) 0.8507(6) 0.3375(2) 0.0313(9) Uani 1.000000 1 . . . .
H2a H 0.0870(13) 0.9746(18) 0.3204(13) 0.0469(14) Uiso 1.000000 1 GR . . .
H2b H 0.0613(7) 0.779(3) 0.3249(14) 0.0469(14) Uiso 1.000000 1 GR . . .
H2c H 0.1194(6) 0.856(4) 0.3835(2) 0.0469(14) Uiso 1.000000 1 GR . . .
C3 C 0.19124(18) 0.8671(5) 0.3347(2) 0.0266(8) Uani 1.000000 1 . . . .
H3a H 0.2151(6) 0.813(3) 0.3171(12) 0.0399(12) Uiso 1.000000 1 GR . . .
H3b H 0.18223(19) 0.9943(11) 0.3209(13) 0.0399(12) Uiso 1.000000 1 GR . . .
H3c H 0.2132(7) 0.863(4) 0.3807(2) 0.0399(12) Uiso 1.000000 1 GR . . .
C4 C 0.14714(16) 0.5658(5) 0.33764(17) 0.0200(7) Uani 1.000000 1 . . . .
H4a H 0.16804(16) 0.5702(5) 0.38417(17) 0.0240(8) Uiso 1.000000 1 R . . .
H4b H 0.10902(16) 0.5030(5) 0.32470(17) 0.0240(8) Uiso 1.000000 1 R . . .
C5 C 0.18317(15) 0.4546(5) 0.31580(16) 0.0166(6) Uani 1.000000 1 . . . .
C6 C 0.24360(16) 0.4309(5) 0.35481(17) 0.0199(7) Uani 1.000000 1 . . . .
H6 H 0.26276(16) 0.4945(5) 0.39366(17) 0.0238(8) Uiso 1.000000 1 R . . .
C7 C 0.27577(16) 0.3143(5) 0.33685(18) 0.0231(7) Uani 1.000000 1 . . . .
H7 H 0.31660(16) 0.2958(5) 0.36411(18) 0.0277(9) Uiso 1.000000 1 R . . .
C8 C 0.24854(17) 0.2247(5) 0.27926(19) 0.0228(7) Uani 1.000000 1 . . . .
H8 H 0.27074(17) 0.1460(5) 0.26702(19) 0.0274(9) Uiso 1.000000 1 R . . .
C9 C 0.18849(18) 0.2510(5) 0.23955(18) 0.0234(7) Uani 1.000000 1 . . . .
H9 H 0.16989(18) 0.1933(5) 0.19956(18) 0.0281(9) Uiso 1.000000 1 R . . .
C10 C 0.15607(16) 0.3613(5) 0.25859(16) 0.0197(7) Uani 1.000000 1 . . . .
H10 H 0.11478(16) 0.3737(5) 0.23235(16) 0.0237(8) Uiso 1.000000 1 R . . .
N3 N 0.1724(4) 0.2088(11) 0.4262(4) 0.0435(18) Uani 0.500000 1 D U P -1
C17 C 0.2170(8) 0.226(4) 0.4696(10) 0.040(3) Uani 0.500000 1 D U P -1
C18 C 0.2752(9) 0.261(4) 0.5226(11) 0.042(4) Uani 0.500000 1 D U P -1
H18a H 0.2967(15) 0.347(10) 0.5097(15) 0.063(5) Uiso 0.500000 1 GR . P -1
H18b H 0.2708(9) 0.313(11) 0.5576(16) 0.063(5) Uiso 0.500000 1 GR . P -1
H18c H 0.2972(16) 0.146(5) 0.536(3) 0.063(5) Uiso 0.500000 1 GR . P -1

loop_
_atom_site_aniso_label
_atom_site_aniso_U_11
_atom_site_aniso_U_22
_atom_site_aniso_U_33
_atom_site_aniso_U_12
_atom_site_aniso_U_13
_atom_site_aniso_U_23
I1 0.01839(10) 0.01320(9) 0.01431(10) 0.00061(7) 0.00885(8) -0.00165(7)
F3 0.0178(10) 0.0294(11) 0.0149(9) -0.0027(9) 0.0018(8) 0.0045(8)
F4 0.0156(10) 0.0218(10) 0.0223(10) -0.0031(8) 0.0086(8) 0.0016(8)
C14 0.0147(15) 0.0146(14) 0.0145(14) 0.0001(12) 0.0040(12) -0.0002(11)
C15 0.0185(16) 0.0113(13) 0.0148(14) 0.0014(11) 0.0087(13) 0.0002(11)
C16 0.0133(15) 0.0135(14) 0.0192(15) -0.0008(11) 0.0078(13) -0.0012(12)
I2 0.01601(10) 0.01745(10) 0.02035(11) -0.00162(8) 0.01074(8) -0.00195(8)
F1 0.0241(11) 0.0174(9) 0.0158(9) -0.0001(8) 0.0114(8) 0.0031(7)
F2 0.0157(10) 0.0263(11) 0.0158(9) 0.0024(8) 0.0043(8) 0.0020(8)
C11 0.0212(16) 0.0108(13) 0.0155(14) 0.0014(11) 0.0122(13) 0.0001(11)
C12 0.0144(15) 0.0132(14) 0.0177(15) 0.0011(11) 0.0097(12) -0.0011(11)
C13 0.0151(15) 0.0136(14) 0.0129(14) 0.0028(11) 0.0052(12) -0.0002(11)
Cl1 0.0220(6) 0.0334(6) 0.0167(5) -0.000000 0.0120(5) 0.000000
Cl2 0.0211(6) 0.0269(6) 0.0207(5) -0.0045(5) 0.0125(5) -0.0014(5)
N1 0.0221(15) 0.0262(15) 0.0168(14) 0.0076(12) 0.0113(12) 0.0039(12)
C1 0.0244(19) 0.040(2) 0.0168(16) 0.0139(17) 0.0063(15) 0.0081(15)
C2 0.034(2) 0.037(2) 0.034(2) 0.0126(18) 0.0248(19) 0.0047(17)
C3 0.028(2) 0.0241(18) 0.031(2) -0.0004(15) 0.0168(17) 0.0017(15)
C4 0.0191(16) 0.0254(17) 0.0178(16) 0.0010(13) 0.0107(14) 0.0036(13)
C5 0.0139(15) 0.0197(15) 0.0150(14) -0.0012(12) 0.0058(12) 0.0017(12)
C6 0.0159(16) 0.0215(16) 0.0183(16) -0.0013(13) 0.0048(13) -0.0001(13)
C7 0.0157(16) 0.0224(17) 0.0285(18) 0.0003(13) 0.0083(15) 0.0035(14)
C8 0.0233(18) 0.0172(16) 0.034(2) -0.0012(13) 0.0188(16) 0.0006(14)
C9 0.0276(19) 0.0217(17) 0.0211(17) -0.0055(14) 0.0116(15) -0.0043(14)
C10 0.0134(15) 0.0250(17) 0.0167(15) -0.0028(13) 0.0037(13) 0.0018(13)
N3 0.052(4) 0.032(4) 0.061(5) -0.001(3) 0.038(3) 0.003(3)
C17 0.048(5) 0.031(7) 0.057(6) 0.003(4) 0.039(3) 0.000(4)
C18 0.054(6) 0.017(6) 0.063(7) 0.003(4) 0.034(4) 0.003(5)

loop_
_atom_type_symbol
_atom_type_scat_dispersion_real
_atom_type_scat_dispersion_imag
_atom_type_scat_Cromer_Mann_a1
_atom_type_scat_Cromer_Mann_a2
_atom_type_scat_Cromer_Mann_a3
_atom_type_scat_Cromer_Mann_a4
_atom_type_scat_Cromer_Mann_b1
_atom_type_scat_Cromer_Mann_b2
_atom_type_scat_Cromer_Mann_b3
_atom_type_scat_Cromer_Mann_b4
_atom_type_scat_Cromer_Mann_c
_atom_type_scat_source
_atom_type_scat_dispersion_source
C 0.00313 0.00162 2.31000 1.02000 1.58860 0.86500 20.84390 10.20750 0.56870 51.65120 0.21560 'International Tables Volume C Table 6.1.1.4 (pp. 500-502)' 'Brennan, Cowan, Rev. Sci. Instrum., 1992, 63, 850'
Cl 0.14908 0.15974 11.46040 7.19640 6.25560 1.64550 0.01040 1.16620 18.51940 47.77840 -9.55740 'International Tables Volume C Table 6.1.1.4 (pp. 500-502)' 'Brennan, Cowan, Rev. Sci. Instrum., 1992, 63, 850'
F 0.01756 0.01033 3.53920 2.64120 1.51700 1.02430 10.28250 4.29440 0.26150 26.14760 0.27760 'International Tables Volume C Table 6.1.1.4 (pp. 500-502)' 'Brennan, Cowan, Rev. Sci. Instrum., 1992, 63, 850'
H 0.00000 0.00000 0.49300 0.32291 0.14019 0.04081 10.51090 26.12570 3.14236 57.79970 0.00304 'International Tables Volume C Table 6.1.1.4 (pp. 500-502)' 'Brennan, Cowan, Rev. Sci. Instrum., 1992, 63, 850'
I -0.43777 1.82087 20.14720 18.99490 7.51380 2.27350 4.34700 0.38140 27.76600 66.87760 4.07120 'International Tables Volume C Table 6.1.1.4 (pp. 500-502)' 'Brennan, Cowan, Rev. Sci. Instrum., 1992, 63, 850'
N 0.00612 0.00332 12.21260 3.13220 2.01250 1.16630 0.00570 9.89330 28.99750 0.58260 -11.52900 'International Tables Volume C Table 6.1.1.4 (pp. 500-502)' 'Brennan, Cowan, Rev. Sci. Instrum., 1992, 63, 850'

loop_
_geom_angle_atom_site_label_1
_geom_angle_atom_site_label_2
_geom_angle_atom_site_label_3
_geom_angle
_geom_angle_site_symmetry_1
_geom_angle_site_symmetry_3
_geom_angle_publ_flag
C15 C14 F3 119.9(3) . . ?
C16 C14 F3 117.9(3) 3_666 . ?
C16 C14 C15 122.2(3) 3_666 . ?
C14 C15 I1 121.0(2) . . ?
C16 C15 I1 122.3(2) . . ?
C16 C15 C14 116.7(3) . . ?
C14 C16 F4 118.8(3) 3_666 . ?
C15 C16 F4 120.0(3) . . ?
C15 C16 C14 121.1(3) . 3_666 ?
C12 C11 F1 119.6(3) . . ?
C13 C11 F1 118.5(3) 3_676 . ?
C13 C11 C12 121.8(3) 3_676 . ?
C11 C12 I2 121.3(2) . . ?
C13 C12 I2 122.3(2) . . ?
C13 C12 C11 116.4(3) . . ?
C11 C13 F2 118.3(3) 3_676 . ?
C12 C13 F2 119.9(3) . . ?
C12 C13 C11 121.8(3) . 3_676 ?
C2 N1 C1 108.6(3) . . ?
C3 N1 C1 109.8(3) . . ?
C3 N1 C2 109.0(3) . . ?
C4 N1 C1 111.1(3) . . ?
C4 N1 C2 107.6(3) . . ?
C4 N1 C3 110.7(3) . . ?
H1a C1 N1 109.5 . . ?
H1b C1 N1 109.5 . . ?
H1b C1 H1a 109.5 . . ?
H1c C1 N1 109.5 . . ?
H1c C1 H1a 109.5 . . ?
H1c C1 H1b 109.5 . . ?
H2a C2 N1 109.5 . . ?
H2b C2 N1 109.5 . . ?
H2b C2 H2a 109.5 . . ?
H2c C2 N1 109.5 . . ?
H2c C2 H2a 109.5 . . ?
H2c C2 H2b 109.5 . . ?
H3a C3 N1 109.5 . . ?
H3b C3 N1 109.5 . . ?
H3b C3 H3a 109.5 . . ?
H3c C3 N1 109.5 . . ?
H3c C3 H3a 109.5 . . ?
H3c C3 H3b 109.5 . . ?
H4a C4 N1 108.60(18) . . ?
H4b C4 N1 108.60(18) . . ?
H4b C4 H4a 107.6 . . ?
C5 C4 N1 114.7(3) . . ?
C5 C4 H4a 108.60(19) . . ?
C5 C4 H4b 108.60(19) . . ?
C6 C5 C4 120.3(3) . . ?
C10 C5 C4 120.5(3) . . ?
C10 C5 C6 119.0(3) . . ?
H6 C6 C5 120.0(2) . . ?
C7 C6 C5 120.1(3) . . ?
C7 C6 H6 120.0(2) . . ?
H7 C7 C6 119.8(2) . . ?
C8 C7 C6 120.4(3) . . ?
C8 C7 H7 119.8(2) . . ?
H8 C8 C7 120.2(2) . . ?
C9 C8 C7 119.7(3) . . ?
C9 C8 H8 120.2(2) . . ?
H9 C9 C8 120.1(2) . . ?
C10 C9 C8 119.8(3) . . ?
C10 C9 H9 120.1(2) . . ?
C9 C10 C5 121.0(3) . . ?
H10 C10 C5 119.5(2) . . ?
H10 C10 C9 119.5(2) . . ?
C18 C17 N3 175.2(18) . . ?
H18a C18 C17 109.5 . . ?
H18b C18 C17 109.5 . . ?
H18b C18 H18a 109.5 . . ?
H18c C18 C17 109.5 . . ?
H18c C18 H18a 109.5 . . ?
H18c C18 H18b 109.5 . . ?

loop_
_geom_bond_atom_site_label_1
_geom_bond_atom_site_label_2
_geom_bond_distance
_geom_bond_site_symmetry_2
_geom_bond_publ_flag
I1 C15 2.103(3) . ?
F3 C14 1.349(4) . ?
F4 C16 1.344(4) . ?
C14 C15 1.382(5) . ?
C14 C16 1.380(5) 3_666 ?
C15 C16 1.391(5) . ?
I2 C12 2.097(3) . ?
F1 C11 1.348(4) . ?
F2 C13 1.352(4) . ?
C11 C12 1.388(5) . ?
C11 C13 1.378(5) 3_676 ?
C12 C13 1.394(4) . ?
N1 C1 1.503(5) . ?
N1 C2 1.501(5) . ?
N1 C3 1.504(5) . ?
N1 C4 1.532(5) . ?
C1 H1a 0.9800 . ?
C1 H1b 0.9800 . ?
C1 H1c 0.9800 . ?
C2 H2a 0.9800 . ?
C2 H2b 0.9800 . ?
C2 H2c 0.9800 . ?
C3 H3a 0.9800 . ?
C3 H3b 0.9800 . ?
C3 H3c 0.9800 . ?
C4 H4a 0.9900 . ?
C4 H4b 0.9900 . ?
C4 C5 1.501(5) . ?
C5 C6 1.397(5) . ?
C5 C10 1.397(5) . ?
C6 H6 0.9500 . ?
C6 C7 1.391(5) . ?
C7 H7 0.9500 . ?
C7 C8 1.390(5) . ?
C8 H8 0.9500 . ?
C8 C9 1.394(5) . ?
C9 H9 0.9500 . ?
C9 C10 1.384(5) . ?
C10 H10 0.9500 . ?
N3 C17 1.138(8) . ?
C17 C18 1.462(8) . ?
C18 H18a 0.9800 . ?
C18 H18b 0.9800 . ?
C18 H18c 0.9800 . ?

loop_
_geom_torsion_atom_site_label_1
_geom_torsion_atom_site_label_2
_geom_torsion_atom_site_label_3
_geom_torsion_atom_site_label_4
_geom_torsion
_geom_torsion_site_symmetry_1
_geom_torsion_site_symmetry_2
_geom_torsion_site_symmetry_3
_geom_torsion_site_symmetry_4
_geom_torsion_publ_flag
I1 C15 C14 F3 2.5(3) . . . . ?
I1 C15 C14 C16 -177.6(2) . . . 3_666 ?
I1 C15 C16 F4 -1.2(3) . . . . ?
I1 C15 C16 C14 177.6(3) . . . 3_666 ?
F3 C14 C15 C16 -179.5(3) . . . . ?
F3 C14 C16 F4 0.7(3) . . 3_666 3_666 ?
F3 C14 C16 C15 179.5(3) . . 3_666 3_666 ?
F4 C16 C14 C15 179.2(3) . . 3_666 3_666 ?
F4 C16 C15 C14 -179.2(3) . . . . ?
C14 C15 C16 C14 -0.4(3) . . . 3_666 ?
C14 C16 C15 C14 -0.4(3) 3_666 . . . ?
I2 C12 C11 F1 -1.9(3) . . . . ?
I2 C12 C11 C13 178.1(2) . . . 3_676 ?
I2 C12 C13 F2 1.7(3) . . . . ?
I2 C12 C13 C11 -178.0(2) . . . 3_676 ?
F1 C11 C12 C13 179.7(3) . . . . ?
F1 C11 C13 F2 0.0(3) . . 3_676 3_676 ?
F1 C11 C13 C12 -179.7(3) . . 3_676 3_676 ?
F2 C13 C11 C12 180.0(3) . . 3_676 3_676 ?
F2 C13 C12 C11 -180.0(3) . . . . ?
C11 C12 C13 C11 0.3(3) . . . 3_676 ?
C11 C13 C12 C11 0.3(3) 3_676 . . . ?
N1 C4 C5 C6 99.6(3) . . . . ?
N1 C4 C5 C10 -85.7(3) . . . . ?
C4 C5 C6 C7 174.1(3) . . . . ?
C4 C5 C10 C9 -176.6(3) . . . . ?
C5 C6 C7 C8 1.9(4) . . . . ?
C5 C10 C9 C8 3.3(4) . . . . ?
C6 C7 C8 C9 -0.5(4) . . . . ?
C7 C8 C9 C10 -2.0(4) . . . . ?

loop_
_restr_distance_atom_site_label_1
_restr_distance_atom_site_label_2
_restr_distance_site_symmetry_2
_restr_distance_target
_restr_distance_target_weight_param
_restr_distance_diff
N3 C17 1 1.1400 0.0200 0.0020
N3 C18 1 2.5900 0.0400 -0.0073
C17 N3 1 1.1370 0.0100 -0.0010
C17 C18 1 1.4560 0.0100 -0.0056
C18 N3 1 2.5930 0.0200 -0.0043

loop_
_restr_U_iso_atom_site_label
_restr_U_iso_weight_param
N3 0.2000
C17 0.1000
C18 0.1000

loop_
_restr_U_similar_atom_site_label_1
_restr_U_similar_atom_site_label_2
_restr_U_similar_weight_param
N3 C17 0.0100

loop_
_restr_rigu_atom_site_label_1
_restr_rigu_atom_site_label_2
_restr_rigu_target_weight_param
_restr_rigu_u13_diff
_restr_rigu_u23_diff
_restr_rigu_u33_diff
N3 C17 0.004000 0.000696 -0.000948 0.001822
N3 C18 0.004000 -0.000332 -0.001763 0.000708
C17 C18 0.004000 -0.001808 -0.000765 -0.001039
